data_7039857
loop_
_publ_author_name
'Lapointe, S.'
'Zargarian, D.'

_publ_section_title
;
 On the mechanism of Ni(ii)-promoted Michael-type hydroamination of
 acrylonitrile and its substituted derivatives.
;
_journal_issue 40
_journal_name_full 'Dalton transactions (Cambridge, England : 2003)'
_journal_page_first 15800
_journal_page_last 15810
_journal_paper_doi 10.1039/c6dt02105k
_journal_volume 45
_journal_year 2016
_chemical_formula_moiety 'C29 H40 N Ni O4 P2, C F3 O3 S'
_chemical_formula_sum 'C30 H40 F3 N Ni O7 P2 S'
_chemical_formula_weight 736.34
_chemical_name_systematic
;
 ?
;
_space_group_crystal_system monoclinic
_space_group_IT_number 14
_space_group_name_Hall '-P 2yn'
_space_group_name_H-M_alt 'P 1 21/n 1'
_symmetry_space_group_name_Hall '-P 2yn'
_symmetry_space_group_name_H-M 'P 1 21/n 1'
_atom_sites_solution_hydrogens geom
_atom_sites_solution_primary direct
_audit_creation_date 2014-01-31
_audit_creation_method
;
Olex2 1.2
(compiled 2013.12.10 svn.r2850 for OlexSys, GUI svn.r4736)
;
_audit_update_record
;
2016-04-25 deposited with the CCDC.
2016-07-07 downloaded from the CCDC.
;
_cell_angle_alpha 90
_cell_angle_beta 91.8910(5)
_cell_angle_gamma 90
_cell_formula_units_Z 4
_cell_length_a 7.88780(8)
_cell_length_b 10.89270(11)
_cell_length_c 40.6954(4)
_cell_measurement_reflns_used 9717
_cell_measurement_temperature 100
_cell_measurement_theta_max 71.499
_cell_measurement_theta_min 4.202
_cell_volume 3494.62(6)
_computing_cell_refinement
;
SAINT (2013) V8.34A; Integration Software for Single Crystal Data.
Bruker AXS Inc., Madison, WI 53719-1173.
;
_computing_data_collection
;
APEX 2 (2013) Bruker AXS Inc., Madison, WI 53719-1173.
;
_computing_data_reduction
'SAINT (2013) V8.34A; Integration Software for Single Crystal Data. Bruker AXS Inc., Madison, WI 53719-1173.'
_computing_molecular_graphics 'Olex2 (Dolomanov et al., 2009)'
_computing_publication_material 'Olex2 (Dolomanov et al., 2009)'
_computing_structure_refinement 'XL (Sheldrick, 2008)'
_computing_structure_solution 'XT (Sheldrick, 2008)'
_diffrn_ambient_temperature 100
_diffrn_detector 'CCD area detector'
_diffrn_detector_area_resol_mean 8.3
_diffrn_detector_type 'Bruker APEX2 CCD'
_diffrn_measured_fraction_theta_full 0.999
_diffrn_measured_fraction_theta_max 0.996
_diffrn_measurement_device 'three-circle diffractometer'
_diffrn_measurement_device_type 'Bruker Smart APEX'
_diffrn_measurement_method '\w scans'
_diffrn_radiation_collimation 'Focusing mirrors'
_diffrn_radiation_monochromator 'Quazar MX Mirror Optics'
_diffrn_radiation_probe x-ray
_diffrn_radiation_type CuK\a
_diffrn_radiation_wavelength 1.54178
_diffrn_reflns_av_R_equivalents 0.0250
_diffrn_reflns_av_unetI/netI 0.0099
_diffrn_reflns_Laue_measured_fraction_full 0.999
_diffrn_reflns_Laue_measured_fraction_max 0.996
_diffrn_reflns_limit_h_max 9
_diffrn_reflns_limit_h_min -9
_diffrn_reflns_limit_k_max 13
_diffrn_reflns_limit_k_min -13
_diffrn_reflns_limit_l_max 49
_diffrn_reflns_limit_l_min -49
_diffrn_reflns_number 92637
_diffrn_reflns_point_group_measured_fraction_full 0.999
_diffrn_reflns_point_group_measured_fraction_max 0.996
_diffrn_reflns_theta_full 67.679
_diffrn_reflns_theta_max 71.668
_diffrn_reflns_theta_min 2.172
_diffrn_source 'Microfocus Source'
_diffrn_source_target Cu
_diffrn_source_type 'Incoatec I\mS High Brilliance Microsource'
_exptl_absorpt_coefficient_mu 2.748
_exptl_absorpt_correction_T_max 0.7535
_exptl_absorpt_correction_T_min 0.6806
_exptl_absorpt_correction_type multi-scan
_exptl_absorpt_process_details
;
SADABS-2012/1 (Bruker,2012) was used for absorption correction.
wR2(int) was 0.0459 before and 0.0365 after correction.
The Ratio of minimum to maximum transmission is 0.9033.
The \l/2 correction factor is 0.0015.
;
_exptl_crystal_colour yellow
_exptl_crystal_colour_primary yellow
_exptl_crystal_density_diffrn 1.400
_exptl_crystal_description fragment
_exptl_crystal_F_000 1536
_exptl_crystal_recrystallization_method 'Re-crystallisation from solvent'
_exptl_crystal_size_max 0.12
_exptl_crystal_size_mid 0.1
_exptl_crystal_size_min 0.08
_refine_diff_density_max 0.387
_refine_diff_density_min -0.272
_refine_diff_density_rms 0.050
_refine_ls_extinction_method none
_refine_ls_goodness_of_fit_ref 1.124
_refine_ls_hydrogen_treatment mixed
_refine_ls_matrix_type full
_refine_ls_number_parameters 415
_refine_ls_number_reflns 6824
_refine_ls_number_restraints 0
_refine_ls_restrained_S_all 1.124
_refine_ls_R_factor_all 0.0320
_refine_ls_R_factor_gt 0.0316
_refine_ls_shift/su_max 0.001
_refine_ls_shift/su_mean 0.000
_refine_ls_structure_factor_coef Fsqd
_refine_ls_weighting_details 'w=1/[\s^2^(Fo^2^)+(0.0373P)^2^+2.4835P] where P=(Fo^2^+2Fc^2^)/3'
_refine_ls_weighting_scheme calc
_refine_ls_wR_factor_gt 0.0821
_refine_ls_wR_factor_ref 0.0824
_reflns_Friedel_coverage 0.000
_reflns_number_gt 6708
_reflns_number_total 6824
_reflns_threshold_expression 'I > 2\s(I)'
_cod_data_source_file c6dt02105k2.cif
_cod_data_source_block sela10
_cod_depositor_comments
;
The following automatic conversions were performed:

'_diffrn_radiation_probe' value 'X-ray' changed to 'x-ray' according
to
/usr/data/users/saulius/crontab/automatic-downloads/rss-feeds/RSC/lib/dictionaries/cif_core.dic
dictionary named 'cif_core.dic' version 2.4.2 from 2011-04-26.

Automatic conversion script
Id: cif_fix_values 4268 2015-11-12 08:31:59Z antanas 

 Adding full bibliography for 7039854--7039858.cif.
;
_cod_database_code 7039857
_shelxl_version_number 2013-4
_shelx_space_group_comment
;
The symmetry employed for this shelxl refinement is uniquely defined
by the following loop, which should always be used as a source of
symmetry information in preference to the above space-group names.
They are only intended as comments.
;
_shelx_estimated_absorpt_t_max 0.810
_shelx_estimated_absorpt_t_min 0.734
_olex2_refinement_description
;
1. Fixed Uiso
 At 1.2 times of:
  All C(H) groups
 At 1.5 times of:
  All C(H,H,H) groups
2.a Ternary CH refined with riding coordinates:
 C18(H18), C19(H19), C20(H20), C21(H21)
2.b Aromatic/amide H refined with riding coordinates:
 C3(H3), C5(H5), C10(H10), C11(H11), C13(H13), C14(H14), C15(H15), C16(H16),
 C17(H17)
2.c Idealised Me refined as rotating group:
 C8(H8A,H8B,H8C), C22(H22A,H22B,H22C), C23(H23A,H23B,H23C), C24(H24A,H24B,
 H24C), C25(H25A,H25B,H25C), C26(H26A,H26B,H26C), C27(H27A,H27B,H27C), C28(H28A,
 H28B,H28C), C29(H29A,H29B,H29C)
;
_solvent_exptl_crystal_recrystallization_method dichloromethane

loop_
_space_group_symop_operation_xyz
'x, y, z'
'-x+1/2, y+1/2, -z+1/2'
'-x, -y, -z'
'x-1/2, -y-1/2, z-1/2'

loop_
_atom_site_label
_atom_site_type_symbol
_atom_site_fract_x
_atom_site_fract_y
_atom_site_fract_z
_atom_site_U_iso_or_equiv
_atom_site_adp_type
_atom_site_occupancy
_atom_site_site_symmetry_order
_atom_site_calc_flag
_atom_site_refinement_flags_posn
Ni1 Ni 0.02942(3) 0.86356(2) 0.10984(2) 0.01826(8) Uani 1 1 d .
P1 P -0.06741(5) 0.96791(4) 0.06754(2) 0.01761(9) Uani 1 1 d .
P2 P 0.15221(5) 0.72758(4) 0.14174(2) 0.01925(9) Uani 1 1 d .
O1 O -0.01839(14) 0.88599(10) 0.03499(3) 0.0205(2) Uani 1 1 d .
O2 O 0.22451(15) 0.62096(10) 0.11723(3) 0.0244(2) Uani 1 1 d .
O3 O 0.31521(19) 0.40445(12) 0.00772(3) 0.0357(3) Uani 1 1 d .
O4 O 0.22722(15) 0.54988(11) -0.02815(3) 0.0254(2) Uani 1 1 d .
N1 N -0.02917(17) 0.97565(13) 0.14227(3) 0.0213(3) Uani 1 1 d .
C1 C 0.0984(2) 0.75520(14) 0.07698(4) 0.0189(3) Uani 1 1 d .
C2 C 0.1857(2) 0.64611(15) 0.08435(4) 0.0208(3) Uani 1 1 d .
C3 C 0.2353(2) 0.56382(15) 0.06067(4) 0.0219(3) Uani 1 1 d .
H3 H 0.2926 0.4921 0.0665 0.026 Uiso 1 1 calc R
C4 C 0.1971(2) 0.59129(15) 0.02778(4) 0.0210(3) Uani 1 1 d .
C5 C 0.1108(2) 0.69859(15) 0.01897(4) 0.0200(3) Uani 1 1 d .
H5 H 0.0849 0.7164 -0.0030 0.024 Uiso 1 1 calc R
C6 C 0.06449(19) 0.77793(14) 0.04357(4) 0.0191(3) Uani 1 1 d .
C7 C 0.2535(2) 0.50369(15) 0.00206(4) 0.0236(3) Uani 1 1 d .
C8 C 0.2772(2) 0.47241(17) -0.05493(4) 0.0295(4) Uani 1 1 d .
H8A H 0.2740 0.5189 -0.0750 0.044 Uiso 1 1 calc GR
H8B H 0.2005 0.4042 -0.0571 0.044 Uiso 1 1 calc GR
H8C H 0.3902 0.4426 -0.0506 0.044 Uiso 1 1 calc GR
C9 C -0.0492(2) 1.05216(16) 0.16084(4) 0.0225(3) Uani 1 1 d .
C10 C -0.0740(2) 1.14818(16) 0.18413(4) 0.0249(3) Uani 1 1 d .
H10 H -0.1831 1.1697 0.1900 0.030 Uiso 1 1 calc R
C11 C 0.0596(2) 1.20688(16) 0.19746(4) 0.0253(3) Uani 1 1 d .
H11 H 0.1665 1.1808 0.1915 0.030 Uiso 1 1 calc R
C12 C 0.0521(3) 1.30912(16) 0.22078(4) 0.0288(4) Uani 1 1 d .
C13 C 0.2056(3) 1.36242(18) 0.23142(5) 0.0359(4) Uani 1 1 d .
H13 H 0.3074 1.3328 0.2237 0.043 Uiso 1 1 calc R
C14 C 0.2061(3) 1.4596(2) 0.25351(5) 0.0459(6) Uani 1 1 d .
H14 H 0.3082 1.4951 0.2605 0.055 Uiso 1 1 calc R
C15 C 0.0558(4) 1.5032(2) 0.26503(5) 0.0507(6) Uani 1 1 d .
H15 H 0.0567 1.5677 0.2800 0.061 Uiso 1 1 calc R
C16 C -0.0965(4) 1.4517(2) 0.25450(5) 0.0483(6) Uani 1 1 d .
H16 H -0.1976 1.4822 0.2624 0.058 Uiso 1 1 calc R
C17 C -0.1001(3) 1.35458(18) 0.23220(5) 0.0367(4) Uani 1 1 d .
H17 H -0.2029 1.3205 0.2250 0.044 Uiso 1 1 calc R
C18 C 0.3408(2) 0.78019(16) 0.16490(4) 0.0233(3) Uani 1 1 d .
H18 H 0.3073 0.8511 0.1780 0.028 Uiso 1 1 calc R
C19 C 0.0233(2) 0.63930(16) 0.16970(4) 0.0259(4) Uani 1 1 d .
H19 H 0.0961 0.5778 0.1806 0.031 Uiso 1 1 calc R
C20 C 0.0352(2) 1.11346(15) 0.05884(4) 0.0208(3) Uani 1 1 d .
H20 H -0.0018 1.1384 0.0366 0.025 Uiso 1 1 calc R
C21 C -0.2960(2) 0.98875(15) 0.06111(4) 0.0207(3) Uani 1 1 d .
H21 H -0.3401 1.0280 0.0807 0.025 Uiso 1 1 calc R
C22 C 0.4708(2) 0.82528(18) 0.14054(5) 0.0316(4) Uani 1 1 d .
H22A H 0.5106 0.7570 0.1280 0.047 Uiso 1 1 calc GR
H22B H 0.5647 0.8626 0.1524 0.047 Uiso 1 1 calc GR
H22C H 0.4186 0.8845 0.1260 0.047 Uiso 1 1 calc GR
C23 C 0.4174(2) 0.68461(18) 0.18867(4) 0.0298(4) Uani 1 1 d .
H23A H 0.3367 0.6648 0.2050 0.045 Uiso 1 1 calc GR
H23B H 0.5183 0.7173 0.1992 0.045 Uiso 1 1 calc GR
H23C H 0.4452 0.6118 0.1767 0.045 Uiso 1 1 calc GR
C24 C -0.1183(3) 0.5721(2) 0.15044(5) 0.0388(5) Uani 1 1 d .
H24A H -0.1908 0.6309 0.1394 0.058 Uiso 1 1 calc GR
H24B H -0.1836 0.5243 0.1653 0.058 Uiso 1 1 calc GR
H24C H -0.0696 0.5188 0.1345 0.058 Uiso 1 1 calc GR
C25 C -0.0471(2) 0.72402(19) 0.19610(5) 0.0339(4) Uani 1 1 d .
H25A H 0.0452 0.7634 0.2079 0.051 Uiso 1 1 calc GR
H25B H -0.1118 0.6765 0.2111 0.051 Uiso 1 1 calc GR
H25C H -0.1187 0.7852 0.1858 0.051 Uiso 1 1 calc GR
C26 C 0.2278(2) 1.09639(17) 0.05892(5) 0.0286(4) Uani 1 1 d .
H26A H 0.2694 1.0803 0.0809 0.043 Uiso 1 1 calc GR
H26B H 0.2797 1.1697 0.0509 0.043 Uiso 1 1 calc GR
H26C H 0.2549 1.0285 0.0450 0.043 Uiso 1 1 calc GR
C27 C -0.0167(2) 1.21553(16) 0.08246(5) 0.0283(4) Uani 1 1 d .
H27A H -0.1381 1.2183 0.0833 0.042 Uiso 1 1 calc GR
H27B H 0.0245 1.2930 0.0748 0.042 Uiso 1 1 calc GR
H27C H 0.0310 1.1991 0.1040 0.042 Uiso 1 1 calc GR
C28 C -0.3785(2) 0.86169(16) 0.05739(5) 0.0280(4) Uani 1 1 d .
H28A H -0.3438 0.8245 0.0373 0.042 Uiso 1 1 calc GR
H28B H -0.4996 0.8702 0.0569 0.042 Uiso 1 1 calc GR
H28C H -0.3435 0.8109 0.0757 0.042 Uiso 1 1 calc GR
C29 C -0.3388(2) 1.07112(17) 0.03140(4) 0.0258(3) Uani 1 1 d .
H29A H -0.3033 1.1537 0.0362 0.039 Uiso 1 1 calc GR
H29B H -0.4590 1.0698 0.0268 0.039 Uiso 1 1 calc GR
H29C H -0.2809 1.0415 0.0126 0.039 Uiso 1 1 calc GR
S1 S 0.48794(5) 0.18936(4) 0.15054(2) 0.02348(10) Uani 1 1 d .
F1 F 0.3850(2) 0.32255(12) 0.10040(3) 0.0557(4) Uani 1 1 d .
F2 F 0.28470(16) 0.37862(11) 0.14678(4) 0.0538(4) Uani 1 1 d .
F3 F 0.54234(16) 0.42050(11) 0.13523(3) 0.0434(3) Uani 1 1 d .
O5 O 0.62941(16) 0.15173(14) 0.13166(3) 0.0341(3) Uani 1 1 d .
O6 O 0.33808(16) 0.11460(11) 0.14680(3) 0.0316(3) Uani 1 1 d .
O7 O 0.53068(16) 0.22496(12) 0.18409(3) 0.0306(3) Uani 1 1 d .
C30 C 0.4208(3) 0.33592(18) 0.13225(5) 0.0345(4) Uani 1 1 d .

loop_
_atom_site_aniso_label
_atom_site_aniso_U_11
_atom_site_aniso_U_22
_atom_site_aniso_U_33
_atom_site_aniso_U_23
_atom_site_aniso_U_13
_atom_site_aniso_U_12
Ni1 0.02278(15) 0.01684(14) 0.01502(13) 0.00064(10) -0.00153(10) 0.00411(10)
P1 0.02055(19) 0.01632(19) 0.01588(18) 0.00127(14) -0.00046(14) 0.00379(14)
P2 0.0226(2) 0.01869(19) 0.01618(18) 0.00154(14) -0.00306(14) 0.00305(15)
O1 0.0270(6) 0.0185(5) 0.0159(5) 0.0019(4) -0.0002(4) 0.0069(4)
O2 0.0351(6) 0.0196(6) 0.0180(5) 0.0012(4) -0.0060(5) 0.0080(5)
O3 0.0530(8) 0.0247(6) 0.0292(7) -0.0026(5) 0.0001(6) 0.0163(6)
O4 0.0333(6) 0.0229(6) 0.0199(5) -0.0032(5) 0.0012(5) 0.0039(5)
N1 0.0232(7) 0.0219(7) 0.0185(6) 0.0005(6) -0.0021(5) 0.0041(5)
C1 0.0208(7) 0.0168(7) 0.0191(7) -0.0008(6) 0.0000(6) 0.0017(6)
C2 0.0236(8) 0.0195(8) 0.0191(7) 0.0027(6) -0.0037(6) 0.0013(6)
C3 0.0245(8) 0.0166(7) 0.0244(8) 0.0018(6) -0.0025(6) 0.0042(6)
C4 0.0230(8) 0.0177(7) 0.0222(8) -0.0009(6) 0.0000(6) 0.0000(6)
C5 0.0222(7) 0.0204(8) 0.0175(7) 0.0026(6) -0.0004(6) 0.0005(6)
C6 0.0192(7) 0.0171(7) 0.0210(7) 0.0026(6) -0.0004(6) 0.0016(6)
C7 0.0258(8) 0.0210(8) 0.0238(8) -0.0020(6) -0.0011(6) 0.0024(7)
C8 0.0363(10) 0.0284(9) 0.0241(8) -0.0072(7) 0.0040(7) 0.0033(7)
C9 0.0223(8) 0.0245(8) 0.0206(8) 0.0024(7) -0.0019(6) 0.0028(6)
C10 0.0287(8) 0.0256(8) 0.0202(8) -0.0033(6) -0.0006(6) 0.0082(7)
C11 0.0332(9) 0.0231(8) 0.0195(8) 0.0000(6) 0.0000(6) 0.0059(7)
C12 0.0468(11) 0.0220(8) 0.0173(8) -0.0003(7) -0.0023(7) 0.0033(8)
C13 0.0541(12) 0.0294(10) 0.0237(9) 0.0007(7) -0.0065(8) -0.0013(9)
C14 0.0786(17) 0.0312(11) 0.0268(10) -0.0020(8) -0.0124(10) -0.0081(11)
C15 0.101(2) 0.0266(10) 0.0237(9) -0.0062(8) -0.0060(11) 0.0021(11)
C16 0.0801(17) 0.0349(11) 0.0305(10) -0.0042(9) 0.0106(11) 0.0184(11)
C17 0.0537(12) 0.0301(10) 0.0262(9) -0.0030(8) 0.0025(8) 0.0077(9)
C18 0.0228(8) 0.0234(8) 0.0236(8) -0.0029(6) -0.0030(6) 0.0022(6)
C19 0.0260(8) 0.0264(9) 0.0251(8) 0.0079(7) -0.0029(7) -0.0007(7)
C20 0.0219(8) 0.0189(8) 0.0216(7) 0.0036(6) 0.0000(6) 0.0009(6)
C21 0.0204(7) 0.0214(8) 0.0202(7) 0.0008(6) 0.0012(6) 0.0030(6)
C22 0.0273(9) 0.0289(9) 0.0387(10) 0.0048(8) 0.0021(8) 0.0008(7)
C23 0.0283(9) 0.0365(10) 0.0241(8) 0.0021(7) -0.0085(7) 0.0027(7)
C24 0.0330(10) 0.0401(11) 0.0429(11) 0.0077(9) -0.0078(8) -0.0099(9)
C25 0.0340(10) 0.0391(11) 0.0289(9) 0.0079(8) 0.0074(7) 0.0019(8)
C26 0.0228(8) 0.0298(9) 0.0333(9) -0.0015(7) 0.0015(7) 0.0000(7)
C27 0.0297(9) 0.0202(8) 0.0351(9) -0.0020(7) 0.0028(7) -0.0003(7)
C28 0.0271(9) 0.0253(9) 0.0316(9) 0.0003(7) 0.0025(7) -0.0024(7)
C29 0.0200(8) 0.0304(9) 0.0270(8) 0.0061(7) -0.0021(6) 0.0029(7)
S1 0.02326(19) 0.0240(2) 0.0231(2) 0.00426(15) 0.00078(15) 0.00316(15)
F1 0.0849(10) 0.0364(7) 0.0434(7) 0.0151(6) -0.0331(7) -0.0127(7)
F2 0.0414(7) 0.0307(6) 0.0895(10) 0.0157(7) 0.0042(7) 0.0120(5)
F3 0.0530(7) 0.0326(6) 0.0443(7) 0.0044(5) -0.0040(5) -0.0190(5)
O5 0.0276(6) 0.0483(8) 0.0266(6) -0.0045(6) 0.0023(5) 0.0044(6)
O6 0.0304(7) 0.0227(6) 0.0421(7) 0.0037(5) 0.0038(5) -0.0001(5)
O7 0.0335(7) 0.0353(7) 0.0232(6) 0.0026(5) 0.0030(5) 0.0068(5)
C30 0.0392(10) 0.0269(9) 0.0367(10) 0.0081(8) -0.0080(8) -0.0077(8)

loop_
_atom_type_symbol
_atom_type_description
_atom_type_scat_dispersion_real
_atom_type_scat_dispersion_imag
_atom_type_scat_source
C C 0.0181 0.0091 'International Tables Vol C Tables 4.2.6.8 and 6.1.1.4'
H H 0.0000 0.0000 'International Tables Vol C Tables 4.2.6.8 and 6.1.1.4'
F F 0.0727 0.0534 'International Tables Vol C Tables 4.2.6.8 and 6.1.1.4'
N N 0.0311 0.0180 'International Tables Vol C Tables 4.2.6.8 and 6.1.1.4'
Ni Ni -3.0029 0.5091 'International Tables Vol C Tables 4.2.6.8 and 6.1.1.4'
O O 0.0492 0.0322 'International Tables Vol C Tables 4.2.6.8 and 6.1.1.4'
P P 0.2955 0.4335 'International Tables Vol C Tables 4.2.6.8 and 6.1.1.4'
S S 0.3331 0.5567 'International Tables Vol C Tables 4.2.6.8 and 6.1.1.4'

loop_
_geom_angle_atom_site_label_1
_geom_angle_atom_site_label_2
_geom_angle_atom_site_label_3
_geom_angle
P2 Ni1 P1 164.49(2)
N1 Ni1 P1 97.40(4)
N1 Ni1 P2 98.00(4)
N1 Ni1 C1 177.14(7)
C1 Ni1 P1 82.39(5)
C1 Ni1 P2 82.14(5)
O1 P1 Ni1 105.44(4)
O1 P1 C20 101.36(7)
O1 P1 C21 102.00(7)
C20 P1 Ni1 117.48(5)
C20 P1 C21 107.86(7)
C21 P1 Ni1 119.75(5)
O2 P2 Ni1 105.98(4)
O2 P2 C18 103.98(7)
O2 P2 C19 102.56(7)
C18 P2 Ni1 115.67(6)
C19 P2 Ni1 118.97(6)
C19 P2 C18 107.74(8)
C6 O1 P1 112.17(9)
C2 O2 P2 112.01(10)
C7 O4 C8 115.84(13)
C9 N1 Ni1 171.90(14)
C2 C1 Ni1 122.19(12)
C6 C1 Ni1 122.02(12)
C6 C1 C2 115.79(14)
O2 C2 C1 117.67(14)
C3 C2 O2 119.01(14)
C3 C2 C1 123.32(15)
C2 C3 H3 120.9
C2 C3 C4 118.22(14)
C4 C3 H3 120.9
C3 C4 C7 118.37(14)
C5 C4 C3 121.00(15)
C5 C4 C7 120.63(14)
C4 C5 H5 120.8
C6 C5 C4 118.48(14)
C6 C5 H5 120.8
O1 C6 C1 117.96(14)
C5 C6 O1 118.86(14)
C5 C6 C1 123.18(14)
O3 C7 O4 124.25(15)
O3 C7 C4 124.51(15)
O4 C7 C4 111.25(14)
O4 C8 H8A 109.5
O4 C8 H8B 109.5
O4 C8 H8C 109.5
H8A C8 H8B 109.5
H8A C8 H8C 109.5
H8B C8 H8C 109.5
N1 C9 C10 179.9(2)
C9 C10 H10 120.1
C11 C10 C9 119.84(16)
C11 C10 H10 120.1
C10 C11 H11 117.3
C10 C11 C12 125.44(17)
C12 C11 H11 117.3
C13 C12 C11 117.56(18)
C17 C12 C11 122.68(18)
C17 C12 C13 119.75(18)
C12 C13 H13 120.0
C14 C13 C12 120.1(2)
C14 C13 H13 120.0
C13 C14 H14 120.0
C15 C14 C13 120.0(2)
C15 C14 H14 120.0
C14 C15 H15 119.8
C14 C15 C16 120.35(19)
C16 C15 H15 119.8
C15 C16 H16 119.7
C15 C16 C17 120.6(2)
C17 C16 H16 119.7
C12 C17 C16 119.2(2)
C12 C17 H17 120.4
C16 C17 H17 120.4
P2 C18 H18 107.4
C22 C18 P2 108.54(12)
C22 C18 H18 107.4
C22 C18 C23 111.61(14)
C23 C18 P2 114.21(12)
C23 C18 H18 107.4
P2 C19 H19 108.2
C24 C19 P2 110.20(13)
C24 C19 H19 108.2
C24 C19 C25 111.85(16)
C25 C19 P2 109.97(12)
C25 C19 H19 108.2
P1 C20 H20 107.5
C26 C20 P1 109.95(11)
C26 C20 H20 107.5
C26 C20 C27 111.83(14)
C27 C20 P1 112.33(11)
C27 C20 H20 107.5
P1 C21 H21 108.2
C28 C21 P1 108.36(11)
C28 C21 H21 108.2
C29 C21 P1 112.08(11)
C29 C21 H21 108.2
C29 C21 C28 111.61(14)
C18 C22 H22A 109.5
C18 C22 H22B 109.5
C18 C22 H22C 109.5
H22A C22 H22B 109.5
H22A C22 H22C 109.5
H22B C22 H22C 109.5
C18 C23 H23A 109.5
C18 C23 H23B 109.5
C18 C23 H23C 109.5
H23A C23 H23B 109.5
H23A C23 H23C 109.5
H23B C23 H23C 109.5
C19 C24 H24A 109.5
C19 C24 H24B 109.5
C19 C24 H24C 109.5
H24A C24 H24B 109.5
H24A C24 H24C 109.5
H24B C24 H24C 109.5
C19 C25 H25A 109.5
C19 C25 H25B 109.5
C19 C25 H25C 109.5
H25A C25 H25B 109.5
H25A C25 H25C 109.5
H25B C25 H25C 109.5
C20 C26 H26A 109.5
C20 C26 H26B 109.5
C20 C26 H26C 109.5
H26A C26 H26B 109.5
H26A C26 H26C 109.5
H26B C26 H26C 109.5
C20 C27 H27A 109.5
C20 C27 H27B 109.5
C20 C27 H27C 109.5
H27A C27 H27B 109.5
H27A C27 H27C 109.5
H27B C27 H27C 109.5
C21 C28 H28A 109.5
C21 C28 H28B 109.5
C21 C28 H28C 109.5
H28A C28 H28B 109.5
H28A C28 H28C 109.5
H28B C28 H28C 109.5
C21 C29 H29A 109.5
C21 C29 H29B 109.5
C21 C29 H29C 109.5
H29A C29 H29B 109.5
H29A C29 H29C 109.5
H29B C29 H29C 109.5
O5 S1 O6 115.61(8)
O5 S1 O7 114.84(8)
O5 S1 C30 104.53(9)
O6 S1 O7 114.58(8)
O6 S1 C30 102.97(8)
O7 S1 C30 101.82(9)
F1 C30 S1 110.54(14)
F1 C30 F2 108.99(17)
F1 C30 F3 107.12(16)
F2 C30 S1 110.59(13)
F2 C30 F3 107.90(17)
F3 C30 S1 111.57(13)

loop_
_geom_bond_atom_site_label_1
_geom_bond_atom_site_label_2
_geom_bond_distance
Ni1 P1 2.1801(4)
Ni1 P2 2.1758(5)
Ni1 N1 1.8671(14)
Ni1 C1 1.8778(16)
P1 O1 1.6535(11)
P1 C20 1.8201(16)
P1 C21 1.8275(16)
P2 O2 1.6451(12)
P2 C18 1.8267(17)
P2 C19 1.8249(17)
O1 C6 1.3856(18)
O2 C2 1.3900(19)
O3 C7 1.204(2)
O4 C7 1.338(2)
O4 C8 1.4435(19)
N1 C9 1.140(2)
C1 C2 1.401(2)
C1 C6 1.399(2)
C2 C3 1.382(2)
C3 H3 0.9300
C3 C4 1.395(2)
C4 C5 1.394(2)
C4 C7 1.495(2)
C5 H5 0.9300
C5 C6 1.381(2)
C8 H8A 0.9600
C8 H8B 0.9600
C8 H8C 0.9600
C9 C10 1.429(2)
C10 H10 0.9300
C10 C11 1.333(3)
C11 H11 0.9300
C11 C12 1.466(2)
C12 C13 1.398(3)
C12 C17 1.392(3)
C13 H13 0.9300
C13 C14 1.388(3)
C14 H14 0.9300
C14 C15 1.374(4)
C15 H15 0.9300
C15 C16 1.381(4)
C16 H16 0.9300
C16 C17 1.394(3)
C17 H17 0.9300
C18 H18 0.9800
C18 C22 1.530(2)
C18 C23 1.532(2)
C19 H19 0.9800
C19 C24 1.530(3)
C19 C25 1.534(3)
C20 H20 0.9800
C20 C26 1.530(2)
C20 C27 1.534(2)
C21 H21 0.9800
C21 C28 1.535(2)
C21 C29 1.534(2)
C22 H22A 0.9600
C22 H22B 0.9600
C22 H22C 0.9600
C23 H23A 0.9600
C23 H23B 0.9600
C23 H23C 0.9600
C24 H24A 0.9600
C24 H24B 0.9600
C24 H24C 0.9600
C25 H25A 0.9600
C25 H25B 0.9600
C25 H25C 0.9600
C26 H26A 0.9600
C26 H26B 0.9600
C26 H26C 0.9600
C27 H27A 0.9600
C27 H27B 0.9600
C27 H27C 0.9600
C28 H28A 0.9600
C28 H28B 0.9600
C28 H28C 0.9600
C29 H29A 0.9600
C29 H29B 0.9600
C29 H29C 0.9600
S1 O5 1.4352(13)
S1 O6 1.4394(13)
S1 O7 1.4483(13)
S1 C30 1.832(2)
F1 C30 1.325(2)
F2 C30 1.327(3)
F3 C30 1.332(2)

loop_
_geom_torsion_atom_site_label_1
_geom_torsion_atom_site_label_2
_geom_torsion_atom_site_label_3
_geom_torsion_atom_site_label_4
_geom_torsion
Ni1 P1 O1 C6 0.90(11)
Ni1 P1 C20 C26 49.23(13)
Ni1 P1 C20 C27 -76.00(12)
Ni1 P1 C21 C28 -59.97(12)
Ni1 P1 C21 C29 176.43(10)
Ni1 P2 O2 C2 -0.91(12)
Ni1 P2 C18 C22 -58.38(13)
Ni1 P2 C18 C23 176.40(10)
Ni1 P2 C19 C24 56.75(15)
Ni1 P2 C19 C25 -67.00(13)
Ni1 C1 C2 O2 -1.6(2)
Ni1 C1 C2 C3 178.85(13)
Ni1 C1 C6 O1 1.9(2)
Ni1 C1 C6 C5 -178.64(12)
P1 Ni1 C1 C2 179.60(14)
P1 Ni1 C1 C6 -0.97(13)
P1 O1 C6 C1 -1.72(18)
P1 O1 C6 C5 178.80(12)
P2 Ni1 C1 C2 0.73(13)
P2 Ni1 C1 C6 -179.84(14)
P2 O2 C2 C1 1.54(18)
P2 O2 C2 C3 -178.87(12)
O1 P1 C20 C26 -65.01(12)
O1 P1 C20 C27 169.76(11)
O1 P1 C21 C28 55.81(12)
O1 P1 C21 C29 -67.79(13)
O2 P2 C18 C22 57.37(13)
O2 P2 C18 C23 -67.85(13)
O2 P2 C19 C24 -59.72(14)
O2 P2 C19 C25 176.53(12)
O2 C2 C3 C4 -179.24(15)
C1 C2 C3 C4 0.3(2)
C2 C1 C6 O1 -178.64(13)
C2 C1 C6 C5 0.8(2)
C2 C3 C4 C5 -0.2(2)
C2 C3 C4 C7 178.83(15)
C3 C4 C5 C6 0.4(2)
C3 C4 C7 O3 7.8(3)
C3 C4 C7 O4 -172.01(14)
C4 C5 C6 O1 178.73(14)
C4 C5 C6 C1 -0.7(2)
C5 C4 C7 O3 -173.18(17)
C5 C4 C7 O4 7.0(2)
C6 C1 C2 O2 178.96(14)
C6 C1 C2 C3 -0.6(2)
C7 C4 C5 C6 -178.61(15)
C8 O4 C7 O3 0.3(2)
C8 O4 C7 C4 -179.91(14)
C9 C10 C11 C12 178.03(16)
C10 C11 C12 C13 -177.92(17)
C10 C11 C12 C17 1.5(3)
C11 C12 C13 C14 -179.99(17)
C11 C12 C17 C16 179.67(18)
C12 C13 C14 C15 0.2(3)
C13 C12 C17 C16 -0.9(3)
C13 C14 C15 C16 -0.7(3)
C14 C15 C16 C17 0.3(3)
C15 C16 C17 C12 0.5(3)
C17 C12 C13 C14 0.6(3)
C18 P2 O2 C2 -123.30(11)
C18 P2 C19 C24 -169.06(13)
C18 P2 C19 C25 67.18(14)
C19 P2 O2 C2 124.54(11)
C19 P2 C18 C22 165.73(12)
C19 P2 C18 C23 40.51(14)
C20 P1 O1 C6 123.84(11)
C20 P1 C21 C28 162.08(11)
C20 P1 C21 C29 38.48(14)
C21 P1 O1 C6 -124.90(11)
C21 P1 C20 C26 -171.73(11)
C21 P1 C20 C27 63.05(13)
O5 S1 C30 F1 56.61(16)
O5 S1 C30 F2 177.41(13)
O5 S1 C30 F3 -62.48(16)
O6 S1 C30 F1 -64.58(16)
O6 S1 C30 F2 56.22(15)
O6 S1 C30 F3 176.33(14)
O7 S1 C30 F1 176.46(14)
O7 S1 C30 F2 -62.74(15)
O7 S1 C30 F3 57.37(16)
